data_7232669
loop_
_publ_author_name
'Li, Gang'
'Xu, Ke'
'Chen, Wen-Qi'
'Guo, Zhi-Hao'
'Liu, Yu-Tong'
'Qiao, Ya-Nan'
'Sun, Yong'
'Sun, Gang'
'Peng, Xiao-Ping'
'Lou, Hong-Xiang'

_publ_section_title
;
 Heptaketides from the endophytic fungus Pleosporales sp. F46 and their
 antifungal and cytotoxic activities
;
_journal_issue 23
_journal_name_full 'RSC Advances'
_journal_page_first 12913
_journal_paper_doi 10.1039/C9RA01956A
_journal_volume 9
_journal_year 2019
_chemical_formula_sum 'C15 H20 O6'
_chemical_formula_weight 296.31
_space_group_crystal_system monoclinic
_space_group_IT_number 4
_space_group_name_Hall 'P 2yb'
_space_group_name_H-M_alt 'P 1 21 1'
_symmetry_space_group_name_Hall 'P 2yb'
_symmetry_space_group_name_H-M 'P 1 21 1'
_atom_sites_solution_hydrogens geom
_audit_creation_method SHELXL-2014/7
_audit_update_record
;
2018-10-24 deposited with the CCDC.    2019-04-15 downloaded from the CCDC.
;
_cell_angle_alpha 90
_cell_angle_beta 96.610(2)
_cell_angle_gamma 90
_cell_formula_units_Z 2
_cell_length_a 5.3125(2)
_cell_length_b 7.9672(3)
_cell_length_c 16.2923(7)
_cell_measurement_temperature 296(2)
_cell_volume 685.00(5)
_computing_structure_refinement 'SHELXL-2014/7 (Sheldrick, 2014)'
_diffrn_ambient_temperature 296(2)
_diffrn_measured_fraction_theta_full 0.983
_diffrn_measured_fraction_theta_max 0.983
_diffrn_radiation_type CuK\a
_diffrn_radiation_wavelength 1.54178
_diffrn_reflns_av_R_equivalents 0.0643
_diffrn_reflns_av_unetI/netI 0.0617
_diffrn_reflns_Laue_measured_fraction_full 0.983
_diffrn_reflns_Laue_measured_fraction_max 0.983
_diffrn_reflns_limit_h_max 5
_diffrn_reflns_limit_h_min -5
_diffrn_reflns_limit_k_max 8
_diffrn_reflns_limit_k_min -8
_diffrn_reflns_limit_l_max 17
_diffrn_reflns_limit_l_min -15
_diffrn_reflns_number 5212
_diffrn_reflns_point_group_measured_fraction_full 0.962
_diffrn_reflns_point_group_measured_fraction_max 0.962
_diffrn_reflns_theta_full 57.890
_diffrn_reflns_theta_max 57.890
_diffrn_reflns_theta_min 2.730
_exptl_absorpt_coefficient_mu 0.930
_exptl_crystal_density_diffrn 1.437
_exptl_crystal_F_000 316
_refine_diff_density_max 0.483
_refine_diff_density_min -0.434
_refine_diff_density_rms 0.118
_refine_ls_abs_structure_details
;
 Flack x determined using 736 quotients [(I+)-(I-)]/[(I+)+(I-)]
 (Parsons, Flack and Wagner, Acta Cryst. B69 (2013) 249-259).
;
_refine_ls_abs_structure_Flack 0.12(14)
_refine_ls_extinction_method none
_refine_ls_goodness_of_fit_ref 1.157
_refine_ls_hydrogen_treatment constr
_refine_ls_matrix_type full
_refine_ls_number_parameters 197
_refine_ls_number_reflns 1831
_refine_ls_number_restraints 1
_refine_ls_restrained_S_all 1.156
_refine_ls_R_factor_all 0.0573
_refine_ls_R_factor_gt 0.0544
_refine_ls_shift/su_max 0.000
_refine_ls_shift/su_mean 0.000
_refine_ls_structure_factor_coef Fsqd
_refine_ls_weighting_details 'w=1/[\s^2^(Fo^2^)+(0.1039P)^2^] where P=(Fo^2^+2Fc^2^)/3'
_refine_ls_weighting_scheme calc
_refine_ls_wR_factor_gt 0.1438
_refine_ls_wR_factor_ref 0.1467
_reflns_Friedel_coverage 0.806
_reflns_Friedel_fraction_full 0.938
_reflns_Friedel_fraction_max 0.938
_reflns_number_gt 1742
_reflns_number_total 1831
_reflns_threshold_expression 'I > 2\s(I)'
_cod_data_source_file c9ra01956a2.cif
_cod_data_source_block cu_20180707_0m_a
_cod_database_code 7232669
_shelx_shelxl_version_number 2014/7
_shelx_space_group_comment
;
The symmetry employed for this shelxl refinement is uniquely defined
by the following loop, which should always be used as a source of
symmetry information in preference to the above space-group names.
They are only intended as comments.
;

loop_
_space_group_symop_operation_xyz
'x, y, z'
'-x, y+1/2, -z'

loop_
_atom_site_label
_atom_site_type_symbol
_atom_site_fract_x
_atom_site_fract_y
_atom_site_fract_z
_atom_site_U_iso_or_equiv
_atom_site_adp_type
_atom_site_occupancy
_atom_site_site_symmetry_order
_atom_site_calc_flag
_atom_site_refinement_flags_posn
_atom_site_refinement_flags_adp
O001 O 0.3769(6) 0.2510(4) 0.5220(2) 0.0203(8) Uani 1 1 d . .
H001 H 0.394(11) 0.226(4) 0.476(4) 0.031 Uiso 1 1 calc R U
O002 O 0.7244(7) 0.1817(4) 0.8435(2) 0.0311(9) Uani 1 1 d . .
O003 O 0.5270(7) 0.0692(4) 0.6634(2) 0.0270(9) Uani 1 1 d . .
H003 H 0.4942 0.1068 0.6165 0.041 Uiso 1 1 calc R U
O004 O 0.5451(6) 0.7247(4) 0.6446(2) 0.0231(8) Uani 1 1 d . .
H004 H 0.5266 0.8226 0.6583 0.035 Uiso 1 1 calc R U
O005 O 1.0920(7) 0.3339(4) 0.9258(2) 0.0285(9) Uani 1 1 d . .
H005 H 1.0119 0.2524 0.9064 0.043 Uiso 1 1 calc R U
O006 O 1.1641(6) 0.9193(4) 0.8799(2) 0.0310(9) Uani 1 1 d . .
C007 C 0.7268(8) 0.6177(6) 0.7793(3) 0.0182(10) Uani 1 1 d . .
C008 C 0.7962(9) 0.4683(6) 0.8222(3) 0.0206(10) Uani 1 1 d . .
C009 C 1.1328(9) 0.6212(7) 0.9057(3) 0.0252(11) Uani 1 1 d . .
H009 H 1.2677 0.6233 0.9475 0.030 Uiso 1 1 calc R U
C00A C 0.5033(8) 0.6166(6) 0.7114(3) 0.0174(10) Uani 1 1 d . .
H00A H 0.3531 0.6566 0.7352 0.021 Uiso 1 1 calc R U
C00B C 0.3530(9) 0.1359(6) 0.7153(3) 0.0244(11) Uani 1 1 d . .
H00B H 0.3499 0.0637 0.7631 0.029 Uiso 1 1 calc R U
H00C H 0.1843 0.1364 0.6853 0.029 Uiso 1 1 calc R U
C00C C 0.4224(8) 0.3140(6) 0.7444(3) 0.0201(11) Uani 1 1 d . .
H00D H 0.2837 0.3530 0.7743 0.024 Uiso 1 1 calc R U
C00D C 1.0080(8) 0.4731(6) 0.8846(3) 0.0207(11) Uani 1 1 d . .
C00E C 1.0543(9) 0.7683(6) 0.8637(3) 0.0201(10) Uani 1 1 d . .
C00F C 0.2049(8) 0.4471(5) 0.6111(3) 0.0207(10) Uani 1 1 d . .
H00E H 0.0845 0.3653 0.6272 0.025 Uiso 1 1 calc R U
H00F H 0.1274 0.5570 0.6130 0.025 Uiso 1 1 calc R U
C00G C 0.6581(9) 0.3124(6) 0.8065(3) 0.0207(10) Uani 1 1 d . .
C00H C 0.2536(8) 0.4113(5) 0.5228(3) 0.0198(10) Uani 1 1 d . .
H00H H 0.3655 0.4980 0.5045 0.024 Uiso 1 1 calc R U
C00I C 0.4452(8) 0.4423(6) 0.6751(3) 0.0187(10) Uani 1 1 d . .
H00I H 0.5883 0.4085 0.6459 0.022 Uiso 1 1 calc R U
C00J C 0.0056(9) 0.4095(6) 0.4653(3) 0.0283(11) Uani 1 1 d . .
H00G H 0.0403 0.3866 0.4099 0.042 Uiso 1 1 calc R U
H00J H -0.0758 0.5168 0.4671 0.042 Uiso 1 1 calc R U
H00K H -0.1037 0.3239 0.4828 0.042 Uiso 1 1 calc R U
C00K C 0.8531(9) 0.7654(6) 0.7999(3) 0.0219(10) Uani 1 1 d . .
H00L H 0.8049 0.8635 0.7714 0.026 Uiso 1 1 calc R U
C00L C 1.3761(10) 0.9300(7) 0.9426(3) 0.0320(13) Uani 1 1 d . .
H00M H 1.5114 0.8609 0.9275 0.048 Uiso 1 1 calc R U
H00N H 1.3263 0.8920 0.9943 0.048 Uiso 1 1 calc R U
H00O H 1.4324 1.0444 0.9480 0.048 Uiso 1 1 calc R U

loop_
_atom_site_aniso_label
_atom_site_aniso_U_11
_atom_site_aniso_U_22
_atom_site_aniso_U_33
_atom_site_aniso_U_23
_atom_site_aniso_U_13
_atom_site_aniso_U_12
O001 0.0247(15) 0.0197(17) 0.0177(16) 0.0004(13) 0.0070(12) 0.0043(13)
O002 0.0393(19) 0.0222(19) 0.031(2) 0.0092(16) 0.0005(15) 0.0026(14)
O003 0.043(2) 0.0182(16) 0.0204(17) 0.0027(13) 0.0056(15) 0.0035(14)
O004 0.0346(18) 0.0152(16) 0.0188(16) -0.0008(13) 0.0004(13) 0.0006(14)
O005 0.0326(18) 0.0273(18) 0.0251(18) 0.0039(16) 0.0011(15) 0.0076(14)
O006 0.0300(17) 0.029(2) 0.0322(19) 0.0017(15) -0.0056(14) -0.0130(15)
C007 0.019(2) 0.022(2) 0.016(2) -0.0012(19) 0.0115(18) 0.0024(19)
C008 0.024(2) 0.020(2) 0.019(2) -0.0017(19) 0.0067(18) 0.0040(18)
C009 0.023(2) 0.032(3) 0.020(2) -0.003(2) 0.0031(19) 0.001(2)
C00A 0.020(2) 0.018(2) 0.015(2) -0.0007(19) 0.0053(18) 0.0026(18)
C00B 0.027(2) 0.022(2) 0.026(3) 0.003(2) 0.010(2) -0.0024(19)
C00C 0.021(2) 0.019(2) 0.022(2) -0.002(2) 0.008(2) 0.0017(19)
C00D 0.025(2) 0.023(3) 0.015(2) 0.0048(19) 0.0062(19) 0.007(2)
C00E 0.024(2) 0.023(2) 0.014(2) 0.0000(19) 0.0069(17) -0.0003(19)
C00F 0.015(2) 0.017(2) 0.030(3) -0.0005(19) 0.0024(19) -0.0007(17)
C00G 0.024(2) 0.022(2) 0.018(2) -0.001(2) 0.0079(19) 0.0029(19)
C00H 0.020(2) 0.013(2) 0.026(2) -0.0008(19) 0.0006(18) 0.0002(18)
C00I 0.017(2) 0.019(2) 0.021(2) -0.0034(18) 0.0039(17) 0.0033(16)
C00J 0.030(2) 0.026(2) 0.028(2) -0.006(2) -0.003(2) 0.004(2)
C00K 0.025(2) 0.019(2) 0.022(2) 0.0009(18) 0.0040(19) -0.002(2)
C00L 0.031(3) 0.042(3) 0.021(3) 0.003(2) -0.002(2) -0.012(2)

loop_
_atom_type_symbol
_atom_type_description
_atom_type_scat_dispersion_real
_atom_type_scat_dispersion_imag
_atom_type_scat_source
C C 0.0181 0.0091 'International Tables Vol C Tables 4.2.6.8 and 6.1.1.4'
H H 0.0000 0.0000 'International Tables Vol C Tables 4.2.6.8 and 6.1.1.4'
O O 0.0492 0.0322 'International Tables Vol C Tables 4.2.6.8 and 6.1.1.4'

loop_
_geom_angle_atom_site_label_1
_geom_angle_atom_site_label_2
_geom_angle_atom_site_label_3
_geom_angle
C00H O001 H001 109.5
C00B O003 H003 109.5
C00A O004 H004 109.5
C00D O005 H005 109.5
C00E O006 C00L 118.6(4)
C00K C007 C008 120.6(4)
C00K C007 C00A 119.9(4)
C008 C007 C00A 119.5(4)
C007 C008 C00D 118.1(4)
C007 C008 C00G 122.6(4)
C00D C008 C00G 119.3(4)
C00D C009 C00E 119.3(4)
C00D C009 H009 120.4
C00E C009 H009 120.4
O004 C00A C00I 107.3(3)
O004 C00A C007 111.9(4)
C00I C00A C007 113.1(3)
O004 C00A H00A 108.1
C00I C00A H00A 108.1
C007 C00A H00A 108.1
O003 C00B C00C 112.3(4)
O003 C00B H00B 109.1
C00C C00B H00B 109.1
O003 C00B H00C 109.1
C00C C00B H00C 109.1
H00B C00B H00C 107.9
C00G C00C C00B 110.5(4)
C00G C00C C00I 111.5(4)
C00B C00C C00I 115.3(4)
C00G C00C H00D 106.3
C00B C00C H00D 106.3
C00I C00C H00D 106.3
O005 C00D C009 117.3(4)
O005 C00D C008 121.5(4)
C009 C00D C008 121.2(4)
O006 C00E C009 123.7(4)
O006 C00E C00K 115.8(4)
C009 C00E C00K 120.6(4)
C00H C00F C00I 114.5(4)
C00H C00F H00E 108.6
C00I C00F H00E 108.6
C00H C00F H00F 108.6
C00I C00F H00F 108.6
H00E C00F H00F 107.6
O002 C00G C008 121.7(4)
O002 C00G C00C 120.0(4)
C008 C00G C00C 118.2(4)
O001 C00H C00F 107.7(4)
O001 C00H C00J 110.4(3)
C00F C00H C00J 110.7(4)
O001 C00H H00H 109.3
C00F C00H H00H 109.3
C00J C00H H00H 109.3
C00A C00I C00C 110.5(4)
C00A C00I C00F 110.6(3)
C00C C00I C00F 112.4(4)
C00A C00I H00I 107.7
C00C C00I H00I 107.7
C00F C00I H00I 107.7
C00H C00J H00G 109.5
C00H C00J H00J 109.5
H00G C00J H00J 109.5
C00H C00J H00K 109.5
H00G C00J H00K 109.5
H00J C00J H00K 109.5
C007 C00K C00E 120.2(4)
C007 C00K H00L 119.9
C00E C00K H00L 119.9
O006 C00L H00M 109.5
O006 C00L H00N 109.5
H00M C00L H00N 109.5
O006 C00L H00O 109.5
H00M C00L H00O 109.5
H00N C00L H00O 109.5

loop_
_geom_bond_atom_site_label_1
_geom_bond_atom_site_label_2
_geom_bond_distance
O001 C00H 1.436(5)
O001 H001 0.79(7)
O002 C00G 1.235(6)
O003 C00B 1.426(7)
O003 H003 0.8200
O004 C00A 1.425(6)
O004 H004 0.8200
O005 C00D 1.345(6)
O005 H005 0.8200
O006 C00E 1.350(6)
O006 C00L 1.433(6)
C007 C00K 1.377(7)
C007 C008 1.408(7)
C007 C00A 1.527(6)
C008 C00D 1.428(6)
C008 C00G 1.450(7)
C009 C00D 1.378(7)
C009 C00E 1.396(7)
C009 H009 0.9300
C00A C00I 1.526(6)
C00A H00A 0.9800
C00B C00C 1.528(7)
C00B H00B 0.9700
C00B H00C 0.9700
C00C C00G 1.517(6)
C00C C00I 1.538(7)
C00C H00D 0.9800
C00E C00K 1.403(7)
C00F C00H 1.518(7)
C00F C00I 1.553(5)
C00F H00E 0.9700
C00F H00F 0.9700
C00H C00J 1.526(6)
C00H H00H 0.9800
C00I H00I 0.9800
C00J H00G 0.9600
C00J H00J 0.9600
C00J H00K 0.9600
C00K H00L 0.9300
C00L H00M 0.9600
C00L H00N 0.9600
C00L H00O 0.9600

loop_
_geom_torsion_atom_site_label_1
_geom_torsion_atom_site_label_2
_geom_torsion_atom_site_label_3
_geom_torsion_atom_site_label_4
_geom_torsion
C00K C007 C008 C00D -2.9(7)
C00A C007 C008 C00D 179.2(4)
C00K C007 C008 C00G 175.8(4)
C00A C007 C008 C00G -2.1(7)
C00K C007 C00A O004 38.3(6)
C008 C007 C00A O004 -143.8(4)
C00K C007 C00A C00I 159.6(4)
C008 C007 C00A C00I -22.5(6)
O003 C00B C00C C00G -71.0(5)
O003 C00B C00C C00I 56.5(5)
C00E C009 C00D O005 179.1(4)
C00E C009 C00D C008 -1.7(7)
C007 C008 C00D O005 -177.2(4)
C00G C008 C00D O005 4.1(7)
C007 C008 C00D C009 3.6(7)
C00G C008 C00D C009 -175.2(4)
C00L O006 C00E C009 1.1(7)
C00L O006 C00E C00K -178.0(4)
C00D C009 C00E O006 180.0(4)
C00D C009 C00E C00K -0.9(7)
C007 C008 C00G O002 178.6(5)
C00D C008 C00G O002 -2.8(7)
C007 C008 C00G C00C -3.1(7)
C00D C008 C00G C00C 175.5(4)
C00B C00C C00G O002 -19.9(6)
C00I C00C C00G O002 -149.5(4)
C00B C00C C00G C008 161.7(4)
C00I C00C C00G C008 32.1(6)
C00I C00F C00H O001 56.2(4)
C00I C00F C00H C00J 177.0(3)
O004 C00A C00I C00C 174.6(3)
C007 C00A C00I C00C 50.8(5)
O004 C00A C00I C00F -60.3(5)
C007 C00A C00I C00F 175.9(4)
C00G C00C C00I C00A -55.5(5)
C00B C00C C00I C00A 177.5(4)
C00G C00C C00I C00F -179.6(4)
C00B C00C C00I C00F 53.4(5)
C00H C00F C00I C00A 113.7(4)
C00H C00F C00I C00C -122.2(4)
C008 C007 C00K C00E 0.4(7)
C00A C007 C00K C00E 178.3(4)
O006 C00E C00K C007 -179.3(4)
C009 C00E C00K C007 1.6(7)
